data_1000413
loop_
_publ_author_name
'Fourquet, J L'
'Plet, F'
'Calage, Y'
'DePape, R'

_publ_section_title
;
Crystal structure and magnetic characterization of (C (N H2)3)3 Fe F6
;
_journal_coden_ASTM JSSCBI
_journal_name_full 'Journal of Solid State Chemistry'
_journal_page_first 76
_journal_page_last 80
_journal_paper_doi 10.1016/0022-4596(87)90012-0
_journal_volume 69
_journal_year 1987
_chemical_formula_structural '(C (N H2)3)3 (Fe F6)'
_chemical_formula_sum 'C3 H18 F6 Fe N9'
_chemical_name_systematic 'Triguanidinium hexafluoroferrate(III)'
_space_group_IT_number 205
_symmetry_cell_setting cubic
_symmetry_Int_Tables_number 205
_symmetry_space_group_name_Hall '-P 2ac 2ab 3'
_symmetry_space_group_name_H-M 'P a -3'
_cell_angle_alpha 90
_cell_angle_beta 90
_cell_angle_gamma 90
_cell_formula_units_Z 8
_cell_length_a 14.130(5)
_cell_length_b 14.130(5)
_cell_length_c 14.130(5)
_cell_volume 2821.2
_exptl_crystal_density_meas 1.64(0)
_refine_ls_R_factor_all 0.0409
_cod_original_formula_sum 'H18 F6 Fe N9'
_cod_database_code 1000413

loop_
_symmetry_equiv_pos_as_xyz
x,y,z
1/2+x,1/2-y,-z
-x,1/2+y,1/2-z
1/2-x,-y,1/2+z
y,z,x
1/2-y,-z,1/2+x
1/2+y,1/2-z,-x
-y,1/2+z,1/2-x
z,x,y
-z,1/2+x,1/2-y
1/2-z,-x,1/2+y
1/2+z,1/2-x,-y
-x,-y,-z
1/2-x,1/2+y,z
x,1/2-y,1/2+z
1/2+x,y,1/2-z
-y,-z,-x
1/2+y,z,1/2-x
1/2-y,1/2+z,x
y,1/2-z,1/2+x
-z,-x,-y
z,1/2-x,1/2+y
1/2+z,x,1/2-y
1/2-z,1/2+x,y

loop_
_atom_site_aniso_label
_atom_site_aniso_U_11
_atom_site_aniso_U_12
_atom_site_aniso_U_13
_atom_site_aniso_U_22
_atom_site_aniso_U_23
_atom_site_aniso_U_33
C1 0.0224(51) -0.0078(92) -0.0005(33) 0.0290(41) 0.0110(73) 0.0420(51)
Fe1 0.0242(42) 0.0012(10) 0.0012(10) 0.0242(42) 0.0012(10) 0.0242(42)
Fe2 0.0071(25) .0000(8) .0000(8) 0.0071(25) .0000(8) 0.0071(25)
F1 0.0163(40) 0.0046(32) -0.0005(29) 0.0344(35) -0.0046(39) 0.0284(41)
F2 0.0292(32) 0.0037(33) -0.0059(41) 0.0161(40) 0.0009(31) 0.0292(37)
N1 0.0372(68) 0.0079(42) 0.0066(45) 0.0142(53) 0.0001(47) 0.0479(55)
N2 0.0200(33) 0.0128(71) 0.0026(33) 0.0362(39) 0.0017(61) 0.0617(63)
N3 0.0353(64) -0.0083(40) -0.0005(45) 0.0264(59) -0.0055(43) 0.0494(62)

loop_
_atom_site_label
_atom_site_type_symbol
_atom_site_symmetry_multiplicity
_atom_site_Wyckoff_symbol
_atom_site_fract_x
_atom_site_fract_y
_atom_site_fract_z
_atom_site_occupancy
_atom_site_attached_hydrogens
_atom_site_calc_flag
C1 C4+ 24 d 0.2648(5) 0.2511(9) 0.0263(6) 1. 0 d
Fe1 Fe3+ 4 b 0.5 0.5 0.5 1. 0 d
Fe2 Fe3+ 4 a 0. 0. 0. 1. 0 d
F1 F1- 24 d 0.8670(5) 0.0267(6) 0.4795(5) 1. 0 d
F2 F1- 24 d 0.5286(5) 0.3683(5) 0.0237(5) 1. 0 d
N1 N3- 24 d 0.2179(6) 0.3319(6) 0.0385(7) 1. 0 d
N2 N3- 24 d 0.3600(5) 0.2532(8) 0.0231(6) 1. 0 d
N3 N3- 24 d 0.2199(6) 0.1692(7) 0.0153(6) 1. 0 d
H1 H1+ 24 d 0.2649 0.3847 0.0199 1. 0 d
H2 H1+ 24 d 0.1433 0.337 0.0194 1. 0 d
H3 H1+ 24 d 0.1451 0.1705 0.0028 1. 0 d
H4 H1+ 24 d 0.2604 0.1178 -0.0178 1. 0 d
H5 H1+ 24 d 0.3852 0.1848 0.0107 1. 0 d
H6 H1+ 24 d 0.3883 0.317 0.0041 1. 0 d

loop_
_atom_type_symbol
_atom_type_oxidation_number
C4+ 4.000
Fe3+ 3.000
F1- -1.000
N3- -3.000
H1+ 1.000
